data_1575536
loop_
_publ_author_name
'Ray, Manaswini'
'Krishnaswamy, Shobhana'
'Chand, Dillip Kumar'

_publ_section_title
;
 Hosting of [Cs(crown ether)<sub>2</sub>]<sup>+</sup> type host-guest
 complexes by a nano-sized molecular cuboid.
;
_journal_issue 37
_journal_name_full 'Chemical science'
_journal_page_first 17127
_journal_page_last 17138
_journal_paper_doi 10.1039/d5sc03202d
_journal_volume 16
_journal_year 2025
_chemical_formula_sum 'C216 H264 Cs N40 O36 Pd8'
_chemical_formula_weight 4980.77
_space_group_crystal_system tetragonal
_space_group_IT_number 88
_space_group_name_Hall '-I 4ad'
_space_group_name_H-M_alt 'I 41/a :2'
_atom_sites_solution_hydrogens geom
_audit_creation_method SHELXL-2019/3
_audit_update_record
;
2025-02-12 deposited with the CCDC.	2025-08-22 downloaded from the CCDC.
;
_cell_angle_alpha 90
_cell_angle_beta 90
_cell_angle_gamma 90
_cell_formula_units_Z 4
_cell_length_a 35.970(2)
_cell_length_b 35.970(2)
_cell_length_c 28.133(3)
_cell_measurement_reflns_used 9459
_cell_measurement_temperature 100(2)
_cell_measurement_theta_max 25.07
_cell_measurement_theta_min 2.51
_cell_volume 36400(5)
_computing_cell_refinement 'APEX4/SAINT (Bruker, 2021)'
_computing_data_collection 'APEX4 (Bruker, 2021)'
_computing_data_reduction 'SAINT/XPREP (Bruker, 2021)'
_computing_structure_refinement 'SHELXL-2019/2 (Sheldrick, 2019), WinGX'
_computing_structure_solution 'SHELXT 2018/2 (Sheldrick, 2018)'
_diffrn_ambient_temperature 100(2)
_diffrn_measured_fraction_theta_full 0.998
_diffrn_measured_fraction_theta_max 0.998
_diffrn_measurement_device_type 'Bruker D8 Venture Diffractometer'
_diffrn_measurement_method '\f and \w scans'
_diffrn_radiation_type MoK\a
_diffrn_radiation_wavelength 0.71073
_diffrn_reflns_av_R_equivalents 0.1676
_diffrn_reflns_av_unetI/netI 0.0474
_diffrn_reflns_Laue_measured_fraction_full 0.998
_diffrn_reflns_Laue_measured_fraction_max 0.998
_diffrn_reflns_limit_h_max 43
_diffrn_reflns_limit_h_min -43
_diffrn_reflns_limit_k_max 43
_diffrn_reflns_limit_k_min -42
_diffrn_reflns_limit_l_max 34
_diffrn_reflns_limit_l_min -34
_diffrn_reflns_number 515371
_diffrn_reflns_point_group_measured_fraction_full 0.998
_diffrn_reflns_point_group_measured_fraction_max 0.998
_diffrn_reflns_theta_full 25.242
_diffrn_reflns_theta_max 25.705
_diffrn_reflns_theta_min 2.514
_diffrn_source 'fine focus sealed tube'
_exptl_absorpt_coefficient_mu 0.533
_exptl_absorpt_correction_T_max 0.7453
_exptl_absorpt_correction_T_min 0.6629
_exptl_absorpt_correction_type multi-scan
_exptl_absorpt_process_details
;
 SADABS-2016/2: Krause, L., Herbst-Irmer, R., Sheldrick G.M. & Stalke D.,
 J. Appl. Cryst. 48 (2015) 3-10.
;
_exptl_crystal_colour colourless
_exptl_crystal_density_diffrn 0.909
_exptl_crystal_description block
_exptl_crystal_F_000 10204
_exptl_crystal_size_max 0.249
_exptl_crystal_size_mid 0.172
_exptl_crystal_size_min 0.092
_refine_diff_density_max 1.632
_refine_diff_density_min -0.923
_refine_diff_density_rms 0.130
_refine_ls_extinction_method none
_refine_ls_goodness_of_fit_ref 1.107
_refine_ls_hydrogen_treatment constr
_refine_ls_matrix_type full
_refine_ls_number_parameters 923
_refine_ls_number_reflns 17311
_refine_ls_number_restraints 773
_refine_ls_restrained_S_all 1.100
_refine_ls_R_factor_all 0.1285
_refine_ls_R_factor_gt 0.1038
_refine_ls_shift/su_max 0.002
_refine_ls_shift/su_mean 0.000
_refine_ls_structure_factor_coef Fsqd
_refine_ls_weighting_details 'w=1/[\s^2^(Fo^2^)+(0.0997P)^2^+594.6635P] where P=(Fo^2^+2Fc^2^)/3'
_refine_ls_weighting_scheme calc
_refine_ls_wR_factor_gt 0.2482
_refine_ls_wR_factor_ref 0.2680
_reflns_Friedel_coverage 0.000
_reflns_number_gt 13300
_reflns_number_total 17311
_reflns_threshold_expression 'I > 2\s(I)'
_cod_data_source_file d5sc03202d2.cif
_cod_data_source_block shelx
_cod_depositor_comments 'Adding full bibliography for 1575536--1575539.cif.'
_cod_original_cell_volume 36400(6)
_cod_original_sg_symbol_H-M 'I 41/a'
_cod_database_code 1575536
_shelx_shelxl_version_number 2019/3
_shelx_space_group_comment
;
The symmetry employed for this shelxl refinement is uniquely defined
by the following loop, which should always be used as a source of
symmetry information in preference to the above space-group names.
They are only intended as comments.
;
_shelx_estimated_absorpt_t_min 0.879
_shelx_estimated_absorpt_t_max 0.953

loop_
_space_group_symop_operation_xyz
'x, y, z'
'-y+1/4, x+3/4, z+3/4'
'y+1/4, -x+1/4, z+1/4'
'-x, -y+1/2, z'
'x+1/2, y+1/2, z+1/2'
'-y+3/4, x+5/4, z+5/4'
'y+3/4, -x+3/4, z+3/4'
'-x+1/2, -y+1, z+1/2'
'-x, -y, -z'
'y-1/4, -x-3/4, -z-3/4'
'-y-1/4, x-1/4, -z-1/4'
'x, y-1/2, -z'
'-x+1/2, -y+1/2, -z+1/2'
'y+1/4, -x-1/4, -z-1/4'
'-y+1/4, x+1/4, -z+1/4'
'x+1/2, y, -z+1/2'

loop_
_atom_site_label
_atom_site_type_symbol
_atom_site_fract_x
_atom_site_fract_y
_atom_site_fract_z
_atom_site_U_iso_or_equiv
_atom_site_adp_type
_atom_site_occupancy
_atom_site_site_symmetry_order
_atom_site_calc_flag
_atom_site_refinement_flags_posn
_atom_site_refinement_flags_adp
_atom_site_refinement_flags_occupancy
_atom_site_disorder_assembly
_atom_site_disorder_group
Pd1 Pd 0.34226(2) 1.01013(2) 0.77872(3) 0.0516(2) Uani 1 1 d . . . . .
Pd2 Pd 0.33323(2) 0.64864(2) 0.88398(2) 0.04333(19) Uani 1 1 d . . . . .
Cs1 Cs 0.500000 0.750000 0.625000 0.0285(2) Uani 1 4 d S T P D .
N1 N 0.3304(2) 0.9573(2) 0.7584(4) 0.060(2) Uani 1 1 d . U . . .
N2 N 0.3269(2) 0.69182(18) 0.8379(2) 0.0440(16) Uani 1 1 d . . . . .
N3 N 0.2542(2) 0.6449(2) 0.4896(3) 0.0497(17) Uani 1 1 d . U . . .
N4 N 0.3769(2) 0.8805(2) 0.4134(3) 0.0511(19) Uani 1 1 d . . . . .
C1 C 0.3269(4) 0.9472(3) 0.7122(5) 0.095(4) Uani 1 1 d . U . . .
H1 H 0.325324 0.965849 0.688425 0.114 Uiso 1 1 calc R U . . .
C2 C 0.3257(4) 0.9113(3) 0.6995(5) 0.087(4) Uani 1 1 d . U . . .
H2 H 0.323407 0.905823 0.666581 0.104 Uiso 1 1 calc R U . . .
C3 C 0.3275(2) 0.8828(2) 0.7296(4) 0.050(2) Uani 1 1 d . U . . .
C4 C 0.3296(4) 0.8934(3) 0.7759(4) 0.078(3) Uani 1 1 d . U . . .
H4 H 0.330501 0.875046 0.800112 0.094 Uiso 1 1 calc R U . . .
C5 C 0.3303(4) 0.9299(3) 0.7877(5) 0.079(3) Uani 1 1 d . U . . .
H5 H 0.330730 0.935716 0.820633 0.095 Uiso 1 1 calc R U . . .
C6 C 0.3273(2) 0.8434(2) 0.7145(3) 0.043(2) Uani 1 1 d . . . . .
C7 C 0.3258(2) 0.8339(2) 0.6663(3) 0.0406(19) Uani 1 1 d . . . . .
H7 H 0.325205 0.853148 0.643230 0.049 Uiso 1 1 calc R U . . .
C8 C 0.3253(2) 0.7972(2) 0.6510(3) 0.0384(18) Uani 1 1 d . . . . .
C9 C 0.3249(2) 0.7693(2) 0.6865(3) 0.0432(19) Uani 1 1 d . . . . .
H9 H 0.324203 0.743893 0.677255 0.052 Uiso 1 1 calc R U . . .
C10 C 0.3256(2) 0.7780(2) 0.7336(3) 0.0395(18) Uani 1 1 d . . . . .
C11 C 0.3279(2) 0.8145(2) 0.7482(3) 0.0403(18) Uani 1 1 d . . . . .
H11 H 0.329938 0.820217 0.781099 0.048 Uiso 1 1 calc R U . . .
C12 C 0.3241(2) 0.7878(2) 0.6002(3) 0.0410(19) Uani 1 1 d . . . . .
C13 C 0.3382(2) 0.8124(2) 0.5662(3) 0.0425(19) Uani 1 1 d . . . . .
H13 H 0.348953 0.835178 0.576197 0.051 Uiso 1 1 calc R U . . .
C14 C 0.3369(2) 0.8041(3) 0.5180(3) 0.047(2) Uani 1 1 d . . . . .
C15 C 0.3203(2) 0.7703(2) 0.5028(3) 0.0434(19) Uani 1 1 d . . . . .
H15 H 0.319506 0.764437 0.469919 0.052 Uiso 1 1 calc R U . . .
C16 C 0.3052(2) 0.7456(2) 0.5361(3) 0.0445(19) Uani 1 1 d . . . . .
C17 C 0.3073(2) 0.7545(2) 0.5832(3) 0.0400(18) Uani 1 1 d . . . . .
H17 H 0.297114 0.737675 0.605661 0.048 Uiso 1 1 calc R U . . .
C18 C 0.2498(3) 0.6584(4) 0.5327(4) 0.087(4) Uani 1 1 d . U . . .
H18 H 0.234576 0.644866 0.554280 0.104 Uiso 1 1 calc R U . . .
C19 C 0.2662(3) 0.6913(4) 0.5487(4) 0.083(3) Uani 1 1 d . U . . .
H19 H 0.261944 0.699532 0.580390 0.100 Uiso 1 1 calc R U . . .
C20 C 0.2874(2) 0.7110(2) 0.5203(3) 0.0431(18) Uani 1 1 d . U . . .
C21 C 0.2933(4) 0.6974(3) 0.4749(4) 0.091(4) Uani 1 1 d . U . . .
H21 H 0.308344 0.710754 0.453038 0.109 Uiso 1 1 calc R U . . .
C22 C 0.2776(4) 0.6648(3) 0.4621(4) 0.089(4) Uani 1 1 d . U . . .
H22 H 0.283376 0.655275 0.431525 0.106 Uiso 1 1 calc R U . . .
C23 C 0.3502(3) 0.7210(3) 0.8416(3) 0.051(2) Uani 1 1 d . . . . .
H23 H 0.367324 0.721874 0.867216 0.061 Uiso 1 1 calc R U . . .
C24 C 0.3497(3) 0.7498(2) 0.8088(3) 0.052(2) Uani 1 1 d . . . . .
H24 H 0.365807 0.770528 0.812606 0.063 Uiso 1 1 calc R U . . .
C25 C 0.3254(2) 0.7483(2) 0.7703(3) 0.044(2) Uani 1 1 d . . . . .
C26 C 0.3007(3) 0.7184(2) 0.7677(3) 0.048(2) Uani 1 1 d . . . . .
H26 H 0.282893 0.716943 0.742826 0.057 Uiso 1 1 calc R U . . .
C27 C 0.3029(2) 0.6909(2) 0.8019(3) 0.045(2) Uani 1 1 d . . . . .
H27 H 0.286344 0.670354 0.799712 0.054 Uiso 1 1 calc R U . . .
C28 C 0.3844(3) 0.8442(3) 0.4096(4) 0.056(2) Uani 1 1 d . . . . .
H28 H 0.398742 0.835495 0.383598 0.068 Uiso 1 1 calc R U . . .
C29 C 0.3710(3) 0.8184(2) 0.4441(3) 0.049(2) Uani 1 1 d . . . . .
H29 H 0.376460 0.792739 0.440699 0.059 Uiso 1 1 calc R U . . .
C30 C 0.3509(2) 0.8301(2) 0.4814(3) 0.050(2) Uani 1 1 d . . . . .
C31 C 0.3435(3) 0.8692(3) 0.4852(4) 0.060(3) Uani 1 1 d . . . . .
H31 H 0.329543 0.878638 0.511157 0.072 Uiso 1 1 calc R U . . .
C32 C 0.3567(3) 0.8926(3) 0.4509(4) 0.057(2) Uani 1 1 d . . . . .
H32 H 0.351585 0.918394 0.453553 0.068 Uiso 1 1 calc R U . . .
C35 C 0.2914(9) 1.0594(5) 0.8176(15) 0.084(6) Uani 0.484(10) 1 d D U P A 1
H35A H 0.291068 1.066010 0.851815 0.101 Uiso 0.484(10) 1 calc R U P A 1
H35B H 0.267868 1.069200 0.804371 0.101 Uiso 0.484(10) 1 calc R U P A 1
C36 C 0.3211(6) 1.0838(6) 0.7966(13) 0.087(6) Uani 0.484(10) 1 d D U P A 1
H36A H 0.322964 1.107287 0.814709 0.105 Uiso 0.484(10) 1 calc R U P A 1
H36B H 0.314862 1.089884 0.763197 0.105 Uiso 0.484(10) 1 calc R U P A 1
C37 C 0.3727(8) 1.0579(6) 0.8474(7) 0.079(7) Uani 0.484(10) 1 d D U P A 1
H37A H 0.354101 1.045457 0.867157 0.119 Uiso 0.484(10) 1 calc R U P A 1
H37B H 0.395227 1.042564 0.845773 0.119 Uiso 0.484(10) 1 calc R U P A 1
H37C H 0.378869 1.082126 0.861256 0.119 Uiso 0.484(10) 1 calc R U P A 1
C38 C 0.3863(7) 1.0821(5) 0.7695(8) 0.071(6) Uani 0.484(10) 1 d D U P A 1
H38A H 0.376866 1.085979 0.737196 0.107 Uiso 0.484(10) 1 calc R U P A 1
H38B H 0.392356 1.106242 0.783806 0.107 Uiso 0.484(10) 1 calc R U P A 1
H38C H 0.408713 1.066680 0.768324 0.107 Uiso 0.484(10) 1 calc R U P A 1
N7 N 0.2869(5) 1.0179(5) 0.8167(7) 0.066(5) Uani 0.484(10) 1 d D U P A 1
N8 N 0.3576(5) 1.0633(9) 0.7985(9) 0.068(5) Uani 0.484(10) 1 d D U P A 1
C33 C 0.2555(6) 1.0017(7) 0.7913(8) 0.062(6) Uani 0.484(10) 1 d D U P A 1
H33A H 0.254507 1.011931 0.759049 0.093 Uiso 0.484(10) 1 calc R U P A 1
H33B H 0.258628 0.974665 0.789673 0.093 Uiso 0.484(10) 1 calc R U P A 1
H33C H 0.232427 1.007600 0.808122 0.093 Uiso 0.484(10) 1 calc R U P A 1
C34 C 0.2885(6) 1.0024(8) 0.8659(7) 0.081(7) Uani 0.484(10) 1 d D U P A 1
H34A H 0.309627 1.013332 0.882936 0.122 Uiso 0.484(10) 1 calc R U P A 1
H34B H 0.265425 1.008282 0.882746 0.122 Uiso 0.484(10) 1 calc R U P A 1
H34C H 0.291626 0.975348 0.864297 0.122 Uiso 0.484(10) 1 calc R U P A 1
C35' C 0.2844(8) 1.0622(7) 0.8095(14) 0.086(7) Uani 0.516(10) 1 d D U P A 2
H35C H 0.275633 1.081276 0.786764 0.104 Uiso 0.516(10) 1 calc R U P A 2
H35D H 0.264880 1.058773 0.833929 0.104 Uiso 0.516(10) 1 calc R U P A 2
C36' C 0.3191(6) 1.0752(6) 0.8326(11) 0.084(6) Uani 0.516(10) 1 d D U P A 2
H36C H 0.321993 1.063607 0.864265 0.101 Uiso 0.516(10) 1 calc R U P A 2
H36D H 0.318713 1.102543 0.836416 0.101 Uiso 0.516(10) 1 calc R U P A 2
C37' C 0.3846(6) 1.0723(7) 0.8274(9) 0.086(7) Uani 0.516(10) 1 d D U P A 2
H37D H 0.385331 1.057066 0.856284 0.129 Uiso 0.516(10) 1 calc R U P A 2
H37E H 0.406440 1.066877 0.807805 0.129 Uiso 0.516(10) 1 calc R U P A 2
H37F H 0.384596 1.098670 0.836151 0.129 Uiso 0.516(10) 1 calc R U P A 2
C38' C 0.3498(9) 1.0869(6) 0.7568(8) 0.097(7) Uani 0.516(10) 1 d D U P A 2
H38D H 0.327290 1.081519 0.738323 0.145 Uiso 0.516(10) 1 calc R U P A 2
H38E H 0.349932 1.113201 0.765836 0.145 Uiso 0.516(10) 1 calc R U P A 2
H38F H 0.371776 1.081408 0.737490 0.145 Uiso 0.516(10) 1 calc R U P A 2
N7' N 0.2904(3) 1.0261(4) 0.7836(6) 0.050(4) Uani 0.516(10) 1 d D U P A 2
N8' N 0.3502(6) 1.0636(8) 0.8001(8) 0.064(5) Uani 0.516(10) 1 d D U P A 2
C33' C 0.2718(5) 1.0302(6) 0.7365(6) 0.067(5) Uani 0.516(10) 1 d D U P A 2
H33D H 0.285759 1.047811 0.716839 0.100 Uiso 0.516(10) 1 calc R U P A 2
H33E H 0.270945 1.005960 0.720533 0.100 Uiso 0.516(10) 1 calc R U P A 2
H33F H 0.246383 1.039408 0.741039 0.100 Uiso 0.516(10) 1 calc R U P A 2
C34' C 0.2682(6) 0.9991(7) 0.8123(8) 0.072(6) Uani 0.516(10) 1 d D U P A 2
H34D H 0.279865 0.995966 0.843546 0.108 Uiso 0.516(10) 1 calc R U P A 2
H34E H 0.242878 1.008588 0.816361 0.108 Uiso 0.516(10) 1 calc R U P A 2
H34F H 0.267441 0.975139 0.795854 0.108 Uiso 0.516(10) 1 calc R U P A 2
N5' N 0.3436(6) 0.6045(8) 0.9358(9) 0.063(5) Uani 0.455(16) 1 d D U P B 1
N6' N 0.2984(8) 0.6692(6) 0.9366(10) 0.053(3) Uani 0.455(16) 1 d D U P B 1
C39' C 0.3828(6) 0.5962(8) 0.9482(12) 0.071(7) Uani 0.455(16) 1 d D U P B 1
H39D H 0.395643 0.619344 0.956547 0.106 Uiso 0.455(16) 1 calc R U P B 1
H39E H 0.383533 0.579112 0.975254 0.106 Uiso 0.455(16) 1 calc R U P B 1
H39F H 0.395215 0.584717 0.920834 0.106 Uiso 0.455(16) 1 calc R U P B 1
C40' C 0.3241(8) 0.5704(8) 0.9232(12) 0.074(7) Uani 0.455(16) 1 d D U P B 1
H40D H 0.298215 0.576194 0.915091 0.111 Uiso 0.455(16) 1 calc R U P B 1
H40E H 0.336283 0.558804 0.895790 0.111 Uiso 0.455(16) 1 calc R U P B 1
H40F H 0.324601 0.553199 0.950209 0.111 Uiso 0.455(16) 1 calc R U P B 1
C41' C 0.3269(7) 0.6188(7) 0.9812(9) 0.070(5) Uani 0.455(16) 1 d D U P B 1
H41C H 0.322490 0.597772 1.003156 0.084 Uiso 0.455(16) 1 calc R U P B 1
H41D H 0.344516 0.636174 0.996604 0.084 Uiso 0.455(16) 1 calc R U P B 1
C42' C 0.2913(6) 0.6382(7) 0.9714(10) 0.053(3) Uani 0.455(16) 1 d D U P B 1
H42C H 0.280988 0.648464 1.001296 0.063 Uiso 0.455(16) 1 calc R U P B 1
H42D H 0.272996 0.620514 0.958006 0.063 Uiso 0.455(16) 1 calc R U P B 1
C43' C 0.3192(7) 0.6995(7) 0.9613(9) 0.067(5) Uani 0.455(16) 1 d D U P B 1
H43D H 0.342143 0.689427 0.974979 0.100 Uiso 0.455(16) 1 calc R U P B 1
H43E H 0.325431 0.719109 0.938386 0.100 Uiso 0.455(16) 1 calc R U P B 1
H43F H 0.303752 0.709969 0.986667 0.100 Uiso 0.455(16) 1 calc R U P B 1
C44' C 0.2641(6) 0.6852(7) 0.9164(9) 0.060(5) Uani 0.455(16) 1 d D U P B 1
H44D H 0.250032 0.665641 0.900002 0.089 Uiso 0.455(16) 1 calc R U P B 1
H44E H 0.248887 0.695658 0.941964 0.089 Uiso 0.455(16) 1 calc R U P B 1
H44F H 0.270566 0.704799 0.893683 0.089 Uiso 0.455(16) 1 calc R U P B 1
N5 N 0.3384(5) 0.6065(6) 0.9278(7) 0.057(4) Uani 0.545(16) 1 d D U P B 2
N6 N 0.2956(6) 0.6710(5) 0.9298(8) 0.051(3) Uani 0.545(16) 1 d D U P B 2
C39 C 0.3734(6) 0.6117(6) 0.9549(8) 0.062(6) Uani 0.545(16) 1 d D U P B 2
H39A H 0.373640 0.636565 0.969256 0.093 Uiso 0.545(16) 1 calc R U P B 2
H39B H 0.375027 0.592906 0.980055 0.093 Uiso 0.545(16) 1 calc R U P B 2
H39C H 0.394737 0.609154 0.933480 0.093 Uiso 0.545(16) 1 calc R U P B 2
C40 C 0.3390(7) 0.5688(6) 0.9066(8) 0.068(6) Uani 0.545(16) 1 d D U P B 2
H40A H 0.316049 0.564798 0.888483 0.101 Uiso 0.545(16) 1 calc R U P B 2
H40B H 0.360443 0.566467 0.885409 0.101 Uiso 0.545(16) 1 calc R U P B 2
H40C H 0.340733 0.550219 0.931985 0.101 Uiso 0.545(16) 1 calc R U P B 2
C41 C 0.3065(6) 0.6086(5) 0.9618(7) 0.069(5) Uani 0.545(16) 1 d D U P B 2
H41A H 0.283943 0.597801 0.947078 0.083 Uiso 0.545(16) 1 calc R U P B 2
H41B H 0.312292 0.594151 0.990882 0.083 Uiso 0.545(16) 1 calc R U P B 2
C42 C 0.2997(7) 0.6484(5) 0.9745(8) 0.056(3) Uani 0.545(16) 1 d D U P B 2
H42A H 0.320709 0.657998 0.993540 0.067 Uiso 0.545(16) 1 calc R U P B 2
H42B H 0.276762 0.650422 0.993807 0.067 Uiso 0.545(16) 1 calc R U P B 2
C43 C 0.3027(6) 0.7105(5) 0.9434(8) 0.062(4) Uani 0.545(16) 1 d D U P B 2
H43A H 0.328300 0.713029 0.954790 0.093 Uiso 0.545(16) 1 calc R U P B 2
H43B H 0.298913 0.726546 0.915734 0.093 Uiso 0.545(16) 1 calc R U P B 2
H43C H 0.285431 0.717744 0.968763 0.093 Uiso 0.545(16) 1 calc R U P B 2
C44 C 0.2569(5) 0.6677(5) 0.9128(7) 0.053(4) Uani 0.545(16) 1 d D U P B 2
H44A H 0.251924 0.641831 0.903725 0.080 Uiso 0.545(16) 1 calc R U P B 2
H44B H 0.239802 0.675069 0.938218 0.080 Uiso 0.545(16) 1 calc R U P B 2
H44C H 0.253284 0.683871 0.885188 0.080 Uiso 0.545(16) 1 calc R U P B 2
C45 C 0.40025(17) 0.6907(2) 0.63011(19) 0.098(4) Uani 1 1 d G U . . .
C46 C 0.36918(18) 0.6724(2) 0.61226(16) 0.077(3) Uani 1 1 d G U . D .
H46 H 0.365708 0.670355 0.578887 0.093 Uiso 1 1 calc R U . . .
C47 C 0.34318(14) 0.65725(18) 0.6432(2) 0.050(2) Uani 1 1 d G U . D .
H47 H 0.321938 0.644788 0.631020 0.060 Uiso 1 1 calc R U . . .
C48 C 0.34825(15) 0.66030(19) 0.69205(19) 0.067(3) Uani 1 1 d G U . D .
H48 H 0.330481 0.649922 0.713216 0.081 Uiso 1 1 calc R U . . .
C49 C 0.37932(16) 0.67854(19) 0.70991(16) 0.056(2) Uani 1 1 d G U . D .
H49 H 0.382793 0.680624 0.743278 0.067 Uiso 1 1 calc R U . . .
C50 C 0.40532(14) 0.69373(18) 0.6789(2) 0.0440(19) Uani 1 1 d G U . D .
C51 C 0.5324(2) 0.6956(2) 0.5095(3) 0.045(2) Uani 1 1 d . . . . .
H51A H 0.507626 0.706727 0.503968 0.054 Uiso 1 1 calc R U . C 1
H51B H 0.535978 0.674003 0.488207 0.054 Uiso 1 1 calc R U . C 1
O4' O 0.4379(3) 0.6866(3) 0.6048(4) 0.041(2) Uani 0.5 1 d . U P D 1
O6' O 0.4475(3) 0.7420(3) 0.5314(4) 0.042(2) Uani 0.5 1 d . U P D 1
C54 C 0.4370(4) 0.6797(4) 0.5535(6) 0.039(3) Uani 0.5 1 d . U P D 1
H54A H 0.462514 0.673157 0.543227 0.046 Uiso 0.5 1 calc R U P D 1
H54B H 0.421175 0.657607 0.547833 0.046 Uiso 0.5 1 calc R U P D 1
C52 C 0.5650(4) 0.7254(5) 0.5042(6) 0.043(4) Uani 0.5 1 d . . P E 1
H52A H 0.588541 0.715513 0.517212 0.052 Uiso 0.5 1 calc R U P E 1
H52B H 0.568810 0.731927 0.470332 0.052 Uiso 0.5 1 calc R U P E 1
O4 O 0.4150(3) 0.7243(3) 0.6071(4) 0.041(2) Uani 0.5 1 d . U P D 2
O6 O 0.4688(3) 0.7050(3) 0.5336(4) 0.038(2) Uani 0.5 1 d . U P D 2
C55 C 0.4085(4) 0.7262(5) 0.5577(6) 0.044(3) Uani 0.5 1 d . U P D 2
H55A H 0.381541 0.722026 0.552777 0.053 Uiso 0.5 1 calc R U P D 2
H55B H 0.413761 0.752014 0.547642 0.053 Uiso 0.5 1 calc R U P D 2
C53 C 0.4906(4) 0.6788(4) 0.5087(6) 0.037(3) Uani 0.5 1 d . . P D 2
H53A H 0.481581 0.675993 0.475630 0.044 Uiso 0.5 1 calc R U P D 2
H53B H 0.489745 0.654241 0.524555 0.044 Uiso 0.5 1 calc R U P D 2
O5 O 0.4367(2) 0.7122(2) 0.6942(2) 0.077(2) Uani 1 1 d . . . . .
C56 C 0.4261(3) 0.7042(3) 0.5286(4) 0.065(3) Uani 1 1 d . U . . .
H56A H 0.399695 0.708938 0.536511 0.078 Uiso 1 1 calc R U . D 1
H56B H 0.426919 0.695413 0.495251 0.078 Uiso 1 1 calc R U . D 1
N9 N 0.2616(4) 0.5746(4) 0.8245(4) 0.099(4) Uani 1 1 d . U . . .
O1 O 0.2513(3) 0.5509(3) 0.8538(4) 0.111(3) Uani 1 1 d . U . . .
O2 O 0.2662(5) 0.5650(5) 0.7822(5) 0.198(7) Uani 1 1 d . U . . .
O3 O 0.2623(3) 0.6075(3) 0.8324(4) 0.109(3) Uani 1 1 d . U . . .
N10A N 0.5021(15) 0.4607(15) 0.8205(19) 0.140(19) Uani 0.226(16) 1 d D U P F 1
O7A O 0.4778(13) 0.4818(13) 0.8037(18) 0.122(17) Uani 0.226(16) 1 d D U P F 1
O8A O 0.5139(18) 0.4350(15) 0.795(2) 0.18(2) Uani 0.226(16) 1 d D U P F 1
O9A O 0.5239(18) 0.474(2) 0.851(2) 0.20(2) Uani 0.226(16) 1 d D U P F 1
N10B N 0.4455(6) 0.5227(6) 0.8445(8) 0.117(7) Uani 0.590(10) 1 d D U P G 2
O7B O 0.4183(5) 0.5324(5) 0.8674(7) 0.123(6) Uani 0.590(10) 1 d D U P G 2
O8B O 0.4421(6) 0.5011(6) 0.8104(7) 0.132(7) Uani 0.590(10) 1 d D U P G 2
O9B O 0.4764(5) 0.5354(7) 0.8559(8) 0.163(9) Uani 0.590(10) 1 d D U P G 2
N10C N 0.4934(11) 0.4824(15) 0.827(3) 0.124(18) Uani 0.184(16) 1 d D U P H 3
O7C O 0.4624(12) 0.467(2) 0.822(3) 0.19(3) Uani 0.184(16) 1 d D U P H 3
O8C O 0.5218(11) 0.4638(12) 0.8200(14) 0.067(12) Uani 0.184(16) 1 d D U P H 3
O9C O 0.4954(17) 0.5116(14) 0.851(2) 0.14(2) Uani 0.184(16) 1 d D U P H 3

loop_
_atom_site_aniso_label
_atom_site_aniso_U_11
_atom_site_aniso_U_22
_atom_site_aniso_U_33
_atom_site_aniso_U_23
_atom_site_aniso_U_13
_atom_site_aniso_U_12
Pd1 0.0465(4) 0.0292(3) 0.0790(5) -0.0114(3) -0.0141(3) 0.0050(3)
Pd2 0.0442(4) 0.0418(4) 0.0440(4) 0.0008(3) 0.0135(3) -0.0037(3)
Cs1 0.0239(3) 0.0239(3) 0.0378(5) 0.000 0.000 0.000
N1 0.041(4) 0.037(4) 0.101(6) -0.017(4) -0.003(4) 0.004(3)
N2 0.060(4) 0.034(4) 0.038(4) -0.001(3) 0.007(3) -0.008(3)
N3 0.045(4) 0.062(5) 0.042(4) -0.009(3) 0.003(3) 0.000(3)
N4 0.056(4) 0.044(4) 0.053(4) 0.026(3) 0.020(4) 0.017(3)
C1 0.119(8) 0.040(5) 0.125(9) -0.006(6) -0.079(7) 0.011(5)
C2 0.112(8) 0.044(5) 0.103(8) -0.017(5) -0.061(7) 0.006(5)
C3 0.044(5) 0.031(4) 0.074(6) -0.015(4) 0.010(4) 0.002(3)
C4 0.133(9) 0.030(4) 0.071(6) -0.006(4) 0.042(6) -0.014(5)
C5 0.113(8) 0.046(5) 0.079(7) -0.014(5) 0.035(6) -0.007(5)
C6 0.047(5) 0.031(4) 0.053(5) -0.011(4) 0.017(4) -0.001(3)
C7 0.042(4) 0.033(4) 0.048(5) 0.006(3) 0.023(4) -0.008(3)
C8 0.036(4) 0.032(4) 0.048(5) -0.003(3) 0.020(3) -0.006(3)
C9 0.047(5) 0.025(4) 0.057(5) -0.006(4) 0.012(4) 0.004(3)
C10 0.046(5) 0.032(4) 0.040(5) 0.000(3) 0.015(4) -0.005(3)
C11 0.036(4) 0.037(4) 0.048(5) -0.006(4) 0.018(4) -0.011(3)
C12 0.044(4) 0.028(4) 0.051(5) 0.001(3) 0.023(4) 0.007(3)
C13 0.042(4) 0.038(4) 0.047(5) -0.001(4) 0.018(4) 0.006(3)
C14 0.038(4) 0.056(5) 0.047(5) 0.019(4) 0.016(4) 0.014(4)
C15 0.040(4) 0.054(5) 0.036(4) 0.002(4) -0.001(3) 0.009(4)
C16 0.043(5) 0.040(4) 0.051(5) 0.008(4) 0.003(4) 0.007(4)
C17 0.037(4) 0.041(4) 0.043(5) 0.004(3) 0.009(3) 0.016(3)
C18 0.069(6) 0.132(9) 0.059(6) -0.026(6) 0.023(5) -0.058(6)
C19 0.075(7) 0.122(8) 0.052(6) -0.028(6) 0.015(5) -0.059(6)
C20 0.049(5) 0.044(4) 0.037(4) 0.004(3) 0.000(4) 0.013(4)
C21 0.156(10) 0.046(5) 0.071(7) -0.002(5) 0.032(7) -0.035(6)
C22 0.153(10) 0.051(6) 0.062(6) -0.012(5) 0.022(7) -0.022(6)
C23 0.056(5) 0.056(5) 0.042(5) -0.002(4) 0.007(4) -0.019(4)
C24 0.055(5) 0.046(5) 0.056(6) -0.011(4) 0.007(4) -0.027(4)
C25 0.053(5) 0.039(4) 0.039(5) -0.002(3) 0.017(4) -0.008(4)
C26 0.055(5) 0.039(5) 0.049(5) -0.004(4) 0.018(4) -0.008(4)
C27 0.050(5) 0.043(5) 0.040(5) -0.005(4) 0.009(4) -0.024(4)
C28 0.060(6) 0.048(5) 0.062(6) 0.020(4) 0.014(5) 0.014(4)
C29 0.064(6) 0.042(5) 0.041(5) 0.006(4) 0.012(4) 0.013(4)
C30 0.048(5) 0.043(5) 0.060(6) 0.007(4) 0.006(4) 0.008(4)
C31 0.075(7) 0.044(5) 0.061(6) -0.004(4) 0.029(5) 0.020(5)
C32 0.067(6) 0.038(5) 0.065(6) 0.017(4) 0.013(5) 0.010(4)
C35 0.076(12) 0.048(9) 0.129(15) -0.053(10) 0.009(11) 0.016(8)
C36 0.084(11) 0.045(9) 0.133(16) -0.041(11) 0.011(12) 0.017(8)
C37 0.107(16) 0.044(11) 0.086(15) -0.036(11) -0.002(13) -0.026(11)
C38 0.089(13) 0.036(9) 0.089(13) -0.026(9) 0.014(11) -0.018(9)
N7 0.041(9) 0.068(10) 0.088(12) -0.024(10) 0.013(9) -0.007(8)
N8 0.077(11) 0.049(9) 0.079(10) -0.028(9) -0.002(9) -0.008(9)
C33 0.044(12) 0.051(10) 0.091(15) -0.026(11) 0.007(10) -0.007(9)
C34 0.063(13) 0.095(16) 0.086(16) 0.008(13) 0.006(12) 0.000(12)
C35' 0.076(12) 0.049(9) 0.134(15) -0.047(10) -0.001(11) 0.009(9)
C36' 0.083(11) 0.043(9) 0.125(15) -0.047(10) 0.014(12) 0.004(8)
C37' 0.071(13) 0.067(13) 0.121(16) -0.019(12) 0.007(12) -0.030(10)
C38' 0.139(18) 0.053(11) 0.099(15) 0.015(11) 0.003(15) -0.006(13)
N7' 0.032(6) 0.037(7) 0.080(10) -0.006(7) 0.035(7) 0.005(5)
N8' 0.082(10) 0.048(9) 0.063(9) -0.022(8) 0.010(9) -0.016(9)
C33' 0.048(10) 0.075(13) 0.077(13) -0.011(10) 0.000(9) 0.008(9)
C34' 0.029(11) 0.091(13) 0.097(16) -0.005(13) 0.018(11) -0.006(11)
N5' 0.057(9) 0.069(9) 0.064(10) 0.020(8) 0.005(8) 0.008(8)
N6' 0.062(6) 0.050(5) 0.047(6) 0.009(5) 0.026(5) 0.002(5)
C39' 0.057(14) 0.063(15) 0.091(15) 0.030(13) 0.003(12) 0.015(11)
C40' 0.079(15) 0.055(12) 0.088(16) 0.024(12) 0.009(13) -0.011(12)
C41' 0.069(10) 0.077(10) 0.063(10) 0.024(9) 0.006(9) 0.008(9)
C42' 0.062(7) 0.051(7) 0.045(6) 0.011(6) 0.025(6) -0.001(6)
C43' 0.086(11) 0.055(10) 0.058(10) -0.005(8) 0.016(9) -0.007(9)
C44' 0.063(9) 0.052(10) 0.064(9) 0.003(9) 0.011(8) 0.018(8)
N5 0.063(8) 0.060(7) 0.048(8) 0.036(6) 0.004(6) 0.008(7)
N6 0.057(5) 0.049(5) 0.047(6) 0.006(5) 0.029(5) 0.004(4)
C39 0.057(11) 0.071(13) 0.060(11) 0.026(10) -0.030(9) 0.015(10)
C40 0.079(14) 0.043(10) 0.081(14) 0.023(10) -0.002(11) -0.003(10)
C41 0.060(9) 0.077(9) 0.070(10) 0.054(8) 0.005(8) 0.008(8)
C42 0.065(7) 0.057(7) 0.046(6) 0.009(6) 0.025(6) 0.000(6)
C43 0.073(9) 0.058(8) 0.055(8) -0.014(7) 0.017(7) 0.012(7)
C44 0.055(8) 0.043(9) 0.062(8) 0.009(8) 0.024(7) 0.007(7)
C45 0.079(7) 0.144(9) 0.070(7) 0.014(7) -0.005(6) -0.070(7)
C46 0.057(6) 0.105(8) 0.069(6) 0.011(6) -0.020(5) -0.043(6)
C47 0.030(4) 0.049(5) 0.070(6) -0.007(4) -0.008(4) -0.004(3)
C48 0.048(5) 0.093(7) 0.061(6) -0.018(5) 0.012(4) -0.039(5)
C49 0.044(5) 0.072(6) 0.051(5) -0.020(4) 0.016(4) -0.025(4)
C50 0.038(4) 0.042(4) 0.052(5) 0.004(4) -0.006(4) -0.012(3)
C51 0.031(4) 0.046(5) 0.058(6) -0.014(4) -0.008(4) 0.016(3)
O4' 0.023(5) 0.044(6) 0.056(6) 0.000(5) 0.006(4) 0.004(4)
O6' 0.028(5) 0.042(5) 0.058(6) -0.003(5) 0.006(5) 0.004(4)
C54 0.033(6) 0.029(6) 0.054(7) -0.014(6) 0.019(6) -0.006(5)
C52 0.031(8) 0.045(9) 0.053(10) -0.001(8) -0.005(7) 0.008(7)
O4 0.038(5) 0.027(5) 0.057(6) 0.001(5) 0.010(5) -0.002(4)
O6 0.025(5) 0.035(5) 0.053(6) -0.002(4) -0.003(4) 0.002(4)
C55 0.032(6) 0.044(7) 0.057(8) 0.000(6) 0.003(6) 0.000(6)
C53 0.031(8) 0.042(8) 0.037(8) -0.007(7) 0.003(6) 0.004(6)
O5 0.070(5) 0.112(6) 0.048(4) 0.010(4) -0.010(3) -0.056(4)
C56 0.048(5) 0.084(6) 0.064(6) -0.008(5) 0.008(4) -0.032(5)
N9 0.120(9) 0.113(9) 0.066(7) 0.006(7) 0.000(6) -0.034(8)
O1 0.113(8) 0.083(6) 0.137(9) 0.039(6) -0.026(7) -0.015(6)
O2 0.247(17) 0.234(16) 0.112(10) -0.061(11) 0.055(11) -0.086(13)
O3 0.099(7) 0.068(6) 0.159(10) -0.002(6) -0.022(6) -0.044(5)
N10A 0.14(2) 0.14(2) 0.14(2) 0.000(9) 0.000(9) 0.001(9)
O7A 0.13(2) 0.12(2) 0.12(2) -0.001(16) 0.004(16) -0.042(16)
O8A 0.18(3) 0.17(3) 0.18(3) 0.004(17) -0.009(17) 0.008(17)
O9A 0.20(3) 0.20(3) 0.20(3) 0.015(18) 0.010(18) -0.001(18)
N10B 0.126(10) 0.109(10) 0.116(10) 0.025(8) 0.009(8) -0.004(8)
O7B 0.135(12) 0.095(10) 0.139(13) 0.034(9) 0.052(10) 0.037(9)
O8B 0.154(14) 0.121(12) 0.119(12) 0.006(10) 0.012(11) -0.025(11)
O9B 0.165(15) 0.184(16) 0.140(14) 0.045(13) -0.013(13) -0.005(14)
N10C 0.12(2) 0.13(2) 0.12(2) 0.003(9) -0.003(9) 0.001(9)
O7C 0.20(3) 0.18(3) 0.18(3) -0.002(18) 0.006(18) -0.011(18)
O8C 0.081(18) 0.074(18) 0.046(16) -0.004(13) 0.011(14) 0.007(14)
O9C 0.14(3) 0.14(3) 0.13(3) 0.001(17) 0.010(17) 0.000(17)

loop_
_atom_type_symbol
_atom_type_description
_atom_type_scat_dispersion_real
_atom_type_scat_dispersion_imag
_atom_type_scat_source
C C 0.0033 0.0016 'International Tables Vol C Tables 4.2.6.8 and 6.1.1.4'
H H 0.0000 0.0000 'International Tables Vol C Tables 4.2.6.8 and 6.1.1.4'
N N 0.0061 0.0033 'International Tables Vol C Tables 4.2.6.8 and 6.1.1.4'
O O 0.0106 0.0060 'International Tables Vol C Tables 4.2.6.8 and 6.1.1.4'
Pd Pd -0.9988 1.0072 'International Tables Vol C Tables 4.2.6.8 and 6.1.1.4'
Cs Cs -0.3680 2.1192 'International Tables Vol C Tables 4.2.6.8 and 6.1.1.4'

loop_
_geom_angle_atom_site_label_1
_geom_angle_atom_site_label_2
_geom_angle_atom_site_label_3
_geom_angle
_geom_angle_site_symmetry_1
_geom_angle_site_symmetry_3
_geom_angle_publ_flag
N7' Pd1 N1 95.4(4) . . ?
N3 Pd1 N1 83.5(3) 10_577 . ?
N7' Pd1 N8' 80.5(7) . . ?
N3 Pd1 N8' 100.6(6) 10_577 . ?
N1 Pd1 N8' 175.9(6) . . ?
N3 Pd1 N8 93.1(6) 10_577 . ?
N1 Pd1 N8 176.6(6) . . ?
N3 Pd1 N7 165.1(5) 10_577 . ?
N1 Pd1 N7 93.6(5) . . ?
N8 Pd1 N7 89.6(7) . . ?
N5 Pd2 N4 93.0(5) . 15_656 ?
N5 Pd2 N6 88.4(7) . . ?
N4 Pd2 N6 178.1(6) 15_656 . ?
N5 Pd2 N2 178.8(7) . . ?
N4 Pd2 N2 87.0(3) 15_656 . ?
N6 Pd2 N2 91.6(6) . . ?
N4 Pd2 N6' 175.7(6) 15_656 . ?
N2 Pd2 N6' 96.6(6) . . ?
N4 Pd2 N5' 92.8(6) 15_656 . ?
N2 Pd2 N5' 175.7(7) . . ?
N6' Pd2 N5' 83.5(8) . . ?
O4 Cs1 O4 91.39(6) 4_665 10_577 ?
O4 Cs1 O4 162.1(4) 4_665 . ?
O4 Cs1 O4 91.39(6) 10_577 . ?
O4 Cs1 O4 91.39(7) 15_656 . ?
O4 Cs1 O6 119.9(3) 4_665 10_577 ?
O4 Cs1 O6 53.5(3) 10_577 10_577 ?
O4 Cs1 O6 110.3(3) 15_656 10_577 ?
O4 Cs1 O6 75.5(3) . 10_577 ?
O6 Cs1 O6 75.0(4) 15_656 10_577 ?
O4 Cs1 O6 53.5(3) 4_665 4_665 ?
O4 Cs1 O6 75.5(3) 10_577 4_665 ?
O4 Cs1 O6 119.9(3) 15_656 4_665 ?
O4 Cs1 O6 110.3(3) . 4_665 ?
O6 Cs1 O6 129.0(2) 15_656 4_665 ?
O6 Cs1 O6 129.0(2) 10_577 4_665 ?
O4 Cs1 O6 110.3(3) 4_665 . ?
O4 Cs1 O6 119.9(3) 10_577 . ?
O4 Cs1 O6 75.5(3) 15_656 . ?
O4 Cs1 O6 53.6(3) . . ?
O6 Cs1 O6 129.0(2) 15_656 . ?
O6 Cs1 O6 129.0(2) 10_577 . ?
O6 Cs1 O6 75.0(4) 4_665 . ?
O4 Cs1 O4' 28.4(2) 4_665 4_665 ?
O4 Cs1 O4' 63.9(3) 10_577 4_665 ?
O4 Cs1 O4' 119.7(2) 15_656 4_665 ?
O4 Cs1 O4' 145.6(3) . 4_665 ?
O6 Cs1 O4' 92.1(3) 15_656 4_665 ?
O6 Cs1 O4' 103.9(3) 10_577 4_665 ?
O6 Cs1 O4' 43.2(3) 4_665 4_665 ?
O6 Cs1 O4' 116.9(3) . 4_665 ?
O4' Cs1 O4' 159.9(4) . 4_665 ?
O4 Cs1 O4' 119.7(2) 4_665 10_577 ?
O4 Cs1 O4' 28.4(2) 10_577 10_577 ?
O4 Cs1 O4' 145.6(3) 15_656 10_577 ?
O4 Cs1 O4' 63.9(3) . 10_577 ?
O6 Cs1 O4' 116.9(3) 15_656 10_577 ?
O6 Cs1 O4' 43.2(3) 10_577 10_577 ?
O6 Cs1 O4' 92.1(3) 4_665 10_577 ?
O6 Cs1 O4' 103.9(3) . 10_577 ?
O4' Cs1 O4' 91.75(7) . 10_577 ?
O4' Cs1 O4' 91.75(7) 4_665 10_577 ?
O4' Cs1 O4' 91.75(7) . 15_656 ?
O4' Cs1 O4' 91.75(7) 4_665 15_656 ?
O4' Cs1 O4' 159.9(4) 10_577 15_656 ?
C5 N1 C1 114.2(9) . . ?
C5 N1 Pd1 122.6(8) . . ?
C1 N1 Pd1 122.7(8) . . ?
C27 N2 C23 118.8(7) . . ?
C27 N2 Pd2 122.5(5) . . ?
C23 N2 Pd2 118.5(6) . . ?
C18 N3 C22 114.2(9) . . ?
C18 N3 Pd1 123.0(7) . 15_656 ?
C22 N3 Pd1 120.6(7) . 15_656 ?
C28 N4 C32 118.9(7) . . ?
C28 N4 Pd2 119.9(6) . 10_577 ?
C32 N4 Pd2 121.0(6) . 10_577 ?
C2 C1 N1 121.2(12) . . ?
C2 C1 H1 119.4 . . ?
N1 C1 H1 119.4 . . ?
C3 C2 C1 124.7(12) . . ?
C3 C2 H2 117.6 . . ?
C1 C2 H2 117.6 . . ?
C2 C3 C4 113.4(9) . . ?
C2 C3 C6 123.7(9) . . ?
C4 C3 C6 122.9(9) . . ?
C5 C4 C3 120.6(11) . . ?
C5 C4 H4 119.7 . . ?
C3 C4 H4 119.7 . . ?
N1 C5 C4 125.8(12) . . ?
N1 C5 H5 117.1 . . ?
C4 C5 H5 117.1 . . ?
C7 C6 C11 118.2(7) . . ?
C7 C6 C3 120.9(8) . . ?
C11 C6 C3 120.9(8) . . ?
C8 C7 C6 122.3(7) . . ?
C8 C7 H7 118.8 . . ?
C6 C7 H7 118.8 . . ?
C7 C8 C9 117.1(7) . . ?
C7 C8 C12 121.3(7) . . ?
C9 C8 C12 121.6(7) . . ?
C10 C9 C8 121.6(7) . . ?
C10 C9 H9 119.2 . . ?
C8 C9 H9 119.2 . . ?
C9 C10 C11 120.7(7) . . ?
C9 C10 C25 120.7(7) . . ?
C11 C10 C25 118.6(7) . . ?
C10 C11 C6 120.1(8) . . ?
C10 C11 H11 119.9 . . ?
C6 C11 H11 119.9 . . ?
C13 C12 C17 117.0(8) . . ?
C13 C12 C8 120.8(7) . . ?
C17 C12 C8 122.2(7) . . ?
C14 C13 C12 121.4(8) . . ?
C14 C13 H13 119.3 . . ?
C12 C13 H13 119.3 . . ?
C13 C14 C15 119.5(7) . . ?
C13 C14 C30 122.1(9) . . ?
C15 C14 C30 118.4(8) . . ?
C16 C15 C14 120.3(8) . . ?
C16 C15 H15 119.8 . . ?
C14 C15 H15 119.8 . . ?
C17 C16 C15 118.5(8) . . ?
C17 C16 C20 121.2(8) . . ?
C15 C16 C20 120.3(8) . . ?
C16 C17 C12 123.3(8) . . ?
C16 C17 H17 118.4 . . ?
C12 C17 H17 118.4 . . ?
N3 C18 C19 123.8(10) . . ?
N3 C18 H18 118.1 . . ?
C19 C18 H18 118.1 . . ?
C20 C19 C18 120.4(10) . . ?
C20 C19 H19 119.8 . . ?
C18 C19 H19 119.8 . . ?
C19 C20 C21 117.4(9) . . ?
C19 C20 C16 121.8(8) . . ?
C21 C20 C16 120.8(8) . . ?
C22 C21 C20 119.3(11) . . ?
C22 C21 H21 120.4 . . ?
C20 C21 H21 120.4 . . ?
N3 C22 C21 124.7(11) . . ?
N3 C22 H22 117.6 . . ?
C21 C22 H22 117.6 . . ?
N2 C23 C24 121.6(9) . . ?
N2 C23 H23 119.2 . . ?
C24 C23 H23 119.2 . . ?
C23 C24 C25 119.7(8) . . ?
C23 C24 H24 120.2 . . ?
C25 C24 H24 120.2 . . ?
C24 C25 C26 118.1(8) . . ?
C24 C25 C10 120.6(7) . . ?
C26 C25 C10 121.3(8) . . ?
C27 C26 C25 118.6(9) . . ?
C27 C26 H26 120.7 . . ?
C25 C26 H26 120.7 . . ?
N2 C27 C26 123.2(7) . . ?
N2 C27 H27 118.4 . . ?
C26 C27 H27 118.4 . . ?
N4 C28 C29 120.9(9) . . ?
N4 C28 H28 119.6 . . ?
C29 C28 H28 119.6 . . ?
C30 C29 C28 120.7(8) . . ?
C30 C29 H29 119.6 . . ?
C28 C29 H29 119.6 . . ?
C29 C30 C31 117.6(8) . . ?
C29 C30 C14 122.0(8) . . ?
C31 C30 C14 120.4(8) . . ?
C32 C31 C30 119.2(8) . . ?
C32 C31 H31 120.4 . . ?
C30 C31 H31 120.4 . . ?
N4 C32 C31 122.7(8) . . ?
N4 C32 H32 118.7 . . ?
C31 C32 H32 118.7 . . ?
N7 C35 C36 130(2) . . ?
N7 C35 H35A 104.7 . . ?
C36 C35 H35A 104.7 . . ?
N7 C35 H35B 104.7 . . ?
C36 C35 H35B 104.7 . . ?
H35A C35 H35B 105.7 . . ?
C35 C36 N8 109(2) . . ?
C35 C36 H36A 109.9 . . ?
N8 C36 H36A 109.9 . . ?
C35 C36 H36B 109.9 . . ?
N8 C36 H36B 109.9 . . ?
H36A C36 H36B 108.3 . . ?
N8 C37 H37A 109.5 . . ?
N8 C37 H37B 109.5 . . ?
H37A C37 H37B 109.5 . . ?
N8 C37 H37C 109.5 . . ?
H37A C37 H37C 109.5 . . ?
H37B C37 H37C 109.5 . . ?
N8 C38 H38A 109.5 . . ?
N8 C38 H38B 109.5 . . ?
H38A C38 H38B 109.5 . . ?
N8 C38 H38C 109.5 . . ?
H38A C38 H38C 109.5 . . ?
H38B C38 H38C 109.5 . . ?
C33 N7 C34 109.6(15) . . ?
C33 N7 C35 119(2) . . ?
C34 N7 C35 111(2) . . ?
C33 N7 Pd1 113.4(14) . . ?
C34 N7 Pd1 110.7(13) . . ?
C35 N7 Pd1 92.1(15) . . ?
C38 N8 C37 108.2(15) . . ?
C38 N8 C36 111(2) . . ?
C37 N8 C36 115(3) . . ?
C38 N8 Pd1 117.5(18) . . ?
C37 N8 Pd1 102.9(16) . . ?
C36 N8 Pd1 102.2(15) . . ?
N7 C33 H33A 109.5 . . ?
N7 C33 H33B 109.5 . . ?
H33A C33 H33B 109.5 . . ?
N7 C33 H33C 109.5 . . ?
H33A C33 H33C 109.5 . . ?
H33B C33 H33C 109.5 . . ?
N7 C34 H34A 109.5 . . ?
N7 C34 H34B 109.5 . . ?
H34A C34 H34B 109.5 . . ?
N7 C34 H34C 109.5 . . ?
H34A C34 H34C 109.5 . . ?
H34B C34 H34C 109.5 . . ?
C36' C35' N7' 111.4(18) . . ?
C36' C35' H35C 109.3 . . ?
N7' C35' H35C 109.3 . . ?
C36' C35' H35D 109.3 . . ?
N7' C35' H35D 109.3 . . ?
H35C C35' H35D 108.0 . . ?
C35' C36' N8' 106(2) . . ?
C35' C36' H36C 110.6 . . ?
N8' C36' H36C 110.6 . . ?
C35' C36' H36D 110.6 . . ?
N8' C36' H36D 110.6 . . ?
H36C C36' H36D 108.7 . . ?
N8' C37' H37D 109.5 . . ?
N8' C37' H37E 109.5 . . ?
H37D C37' H37E 109.5 . . ?
N8' C37' H37F 109.5 . . ?
H37D C37' H37F 109.5 . . ?
H37E C37' H37F 109.5 . . ?
N8' C38' H38D 109.5 . . ?
N8' C38' H38E 109.5 . . ?
H38D C38' H38E 109.5 . . ?
N8' C38' H38F 109.5 . . ?
H38D C38' H38F 109.5 . . ?
H38E C38' H38F 109.5 . . ?
C33' N7' C34' 107.8(13) . . ?
C33' N7' C35' 106.4(19) . . ?
C34' N7' C35' 103(2) . . ?
C33' N7' Pd1 113.1(11) . . ?
C34' N7' Pd1 110.8(12) . . ?
C35' N7' Pd1 115.1(14) . . ?
C38' N8' C37' 108.4(16) . . ?
C38' N8' C36' 110(2) . . ?
C37' N8' C36' 104(2) . . ?
C38' N8' Pd1 106.9(16) . . ?
C37' N8' Pd1 117.9(18) . . ?
C36' N8' Pd1 109.7(15) . . ?
N7' C33' H33D 109.5 . . ?
N7' C33' H33E 109.5 . . ?
H33D C33' H33E 109.5 . . ?
N7' C33' H33F 109.5 . . ?
H33D C33' H33F 109.5 . . ?
H33E C33' H33F 109.5 . . ?
N7' C34' H34D 109.5 . . ?
N7' C34' H34E 109.5 . . ?
H34D C34' H34E 109.5 . . ?
N7' C34' H34F 109.5 . . ?
H34D C34' H34F 109.5 . . ?
H34E C34' H34F 109.5 . . ?
C40' N5' C39' 110.2(17) . . ?
C40' N5' C41' 108(3) . . ?
C39' N5' C41' 104(2) . . ?
C40' N5' Pd2 111.6(18) . . ?
C39' N5' Pd2 117.6(19) . . ?
C41' N5' Pd2 104.5(16) . . ?
C44' N6' C43' 108.3(16) . . ?
C44' N6' C42' 113(3) . . ?
C43' N6' C42' 109(2) . . ?
C44' N6' Pd2 111.6(18) . . ?
C43' N6' Pd2 106.8(19) . . ?
C42' N6' Pd2 107.7(17) . . ?
N5' C39' H39D 109.5 . . ?
N5' C39' H39E 109.5 . . ?
H39D C39' H39E 109.5 . . ?
N5' C39' H39F 109.5 . . ?
H39D C39' H39F 109.5 . . ?
H39E C39' H39F 109.5 . . ?
N5' C40' H40D 109.5 . . ?
N5' C40' H40E 109.5 . . ?
H40D C40' H40E 109.5 . . ?
N5' C40' H40F 109.5 . . ?
H40D C40' H40F 109.5 . . ?
H40E C40' H40F 109.5 . . ?
C42' C41' N5' 110(2) . . ?
C42' C41' H41C 109.6 . . ?
N5' C41' H41C 109.6 . . ?
C42' C41' H41D 109.6 . . ?
N5' C41' H41D 109.6 . . ?
H41C C41' H41D 108.1 . . ?
C41' C42' N6' 108.8(19) . . ?
C41' C42' H42C 109.9 . . ?
N6' C42' H42C 109.9 . . ?
C41' C42' H42D 109.9 . . ?
N6' C42' H42D 109.9 . . ?
H42C C42' H42D 108.3 . . ?
N6' C43' H43D 109.5 . . ?
N6' C43' H43E 109.5 . . ?
H43D C43' H43E 109.5 . . ?
N6' C43' H43F 109.5 . . ?
H43D C43' H43F 109.5 . . ?
H43E C43' H43F 109.5 . . ?
N6' C44' H44D 109.5 . . ?
N6' C44' H44E 109.5 . . ?
H44D C44' H44E 109.5 . . ?
N6' C44' H44F 109.5 . . ?
H44D C44' H44F 109.5 . . ?
H44E C44' H44F 109.5 . . ?
C40 N5 C39 108.2(14) . . ?
C40 N5 C41 108.2(18) . . ?
C39 N5 C41 108.3(18) . . ?
C40 N5 Pd2 117.2(14) . . ?
C39 N5 Pd2 107.8(14) . . ?
C41 N5 Pd2 106.9(11) . . ?
C44 N6 C43 108.7(14) . . ?
C44 N6 C42 109(2) . . ?
C43 N6 C42 106.4(16) . . ?
C44 N6 Pd2 113.0(14) . . ?
C43 N6 Pd2 115.2(15) . . ?
C42 N6 Pd2 104.5(14) . . ?
N5 C39 H39A 109.5 . . ?
N5 C39 H39B 109.5 . . ?
H39A C39 H39B 109.5 . . ?
N5 C39 H39C 109.5 . . ?
H39A C39 H39C 109.5 . . ?
H39B C39 H39C 109.5 . . ?
N5 C40 H40A 109.5 . . ?
N5 C40 H40B 109.5 . . ?
H40A C40 H40B 109.5 . . ?
N5 C40 H40C 109.5 . . ?
H40A C40 H40C 109.5 . . ?
H40B C40 H40C 109.5 . . ?
C42 C41 N5 109.0(16) . . ?
C42 C41 H41A 109.9 . . ?
N5 C41 H41A 109.9 . . ?
C42 C41 H41B 109.9 . . ?
N5 C41 H41B 109.9 . . ?
H41A C41 H41B 108.3 . . ?
C41 C42 N6 109.6(16) . . ?
C41 C42 H42A 109.8 . . ?
N6 C42 H42A 109.8 . . ?
C41 C42 H42B 109.8 . . ?
N6 C42 H42B 109.8 . . ?
H42A C42 H42B 108.2 . . ?
N6 C43 H43A 109.5 . . ?
N6 C43 H43B 109.5 . . ?
H43A C43 H43B 109.5 . . ?
N6 C43 H43C 109.5 . . ?
H43A C43 H43C 109.5 . . ?
H43B C43 H43C 109.5 . . ?
N6 C44 H44A 109.5 . . ?
N6 C44 H44B 109.5 . . ?
H44A C44 H44B 109.5 . . ?
N6 C44 H44C 109.5 . . ?
H44A C44 H44C 109.5 . . ?
H44B C44 H44C 109.5 . . ?
C46 C45 C50 120.0 . . ?
C46 C45 O4 121.3(6) . . ?
C50 C45 O4 108.8(6) . . ?
C46 C45 O4' 119.8(6) . . ?
C50 C45 O4' 110.4(6) . . ?
C45 C46 C47 120.0 . . ?
C45 C46 H46 120.0 . . ?
C47 C46 H46 120.0 . . ?
C48 C47 C46 120.0 . . ?
C48 C47 H47 120.0 . . ?
C46 C47 H47 120.0 . . ?
C47 C48 C49 120.0 . . ?
C47 C48 H48 120.0 . . ?
C49 C48 H48 120.0 . . ?
C48 C49 C50 120.0 . . ?
C48 C49 H49 120.0 . . ?
C50 C49 H49 120.0 . . ?
O5 C50 C49 123.0(5) . . ?
O5 C50 C45 117.0(5) . . ?
C49 C50 C45 120.0 . . ?
O5 C51 C52 98.4(9) 15_656 . ?
O5 C51 C53 93.3(9) 15_656 . ?
O5 C51 H51A 112.1 15_656 . ?
C52 C51 H51A 112.1 . . ?
O5 C51 H51B 112.1 15_656 . ?
C52 C51 H51B 112.1 . . ?
H51A C51 H51B 109.7 . . ?
C54 O4' C45 116.9(9) . . ?
C54 O4' Cs1 107.9(8) . . ?
C45 O4' Cs1 117.4(6) . . ?
C52 O6' C56 121.2(11) 4_665 . ?
C52 O6' Cs1 121.8(9) 4_665 . ?
C56 O6' Cs1 113.8(7) . . ?
C56 C54 O4' 117.3(13) . . ?
C56 C54 H54A 108.0 . . ?
O4' C54 H54A 108.0 . . ?
C56 C54 H54B 108.0 . . ?
O4' C54 H54B 108.0 . . ?
H54A C54 H54B 107.2 . . ?
O6' C52 C51 105.3(11) 4_665 . ?
O6' C52 H52A 110.7 4_665 . ?
C51 C52 H52A 110.7 . . ?
O6' C52 H52B 110.7 4_665 . ?
C51 C52 H52B 110.7 . . ?
H52A C52 H52B 108.8 . . ?
C55 O4 C45 114.3(10) . . ?
C55 O4 Cs1 107.3(8) . . ?
C45 O4 Cs1 120.5(6) . . ?
C53 O6 C56 119.6(10) . . ?
C53 O6 Cs1 122.4(8) . . ?
C56 O6 Cs1 115.3(7) . . ?
C56 C55 O4 120.6(14) . . ?
C56 C55 Cs1 91.6(9) . . ?
O4 C55 Cs1 52.4(7) . . ?
C56 C55 H55A 107.2 . . ?
O4 C55 H55A 107.2 . . ?
Cs1 C55 H55A 158.3 . . ?
C56 C55 H55B 107.2 . . ?
O4 C55 H55B 107.2 . . ?
Cs1 C55 H55B 76.7 . . ?
H55A C55 H55B 106.8 . . ?
O6 C53 C51 105.0(11) . . ?
O6 C53 H53A 110.7 . . ?
C51 C53 H53A 110.7 . . ?
O6 C53 H53B 110.7 . . ?
C51 C53 H53B 110.7 . . ?
H53A C53 H53B 108.8 . . ?
C51 O5 C50 124.3(6) 10_577 . ?
C51 O5 Cs1 110.1(5) 10_577 . ?
C50 O5 Cs1 125.5(4) . . ?
C55 C56 O6 114.5(11) . . ?
C54 C56 O6' 116.8(11) . . ?
C54 C56 H56A 108.1 . . ?
O6' C56 H56A 108.1 . . ?
C54 C56 H56B 108.1 . . ?
O6' C56 H56B 108.1 . . ?
H56A C56 H56B 107.3 . . ?
O3 N9 O1 124.0(13) . . ?
O3 N9 O2 116.2(15) . . ?
O1 N9 O2 118.9(15) . . ?
O8A N10A O7A 118(3) . . ?
O8A N10A O9A 118(3) . . ?
O7A N10A O9A 117(2) . . ?
O7B N10B O8B 120.5(17) . . ?
O7B N10B O9B 118.4(18) . . ?
O8B N10B O9B 121.0(17) . . ?
O8C N10C O9C 120(2) . . ?
O8C N10C O7C 119(2) . . ?
O9C N10C O7C 119(2) . . ?

loop_
_geom_bond_atom_site_label_1
_geom_bond_atom_site_label_2
_geom_bond_distance
_geom_bond_site_symmetry_2
_geom_bond_publ_flag
Pd1 N7' 1.959(12) . ?
Pd1 N3 2.030(8) 10_577 ?
Pd1 N1 2.031(7) . ?
Pd1 N8' 2.03(3) . ?
Pd1 N8 2.07(3) . ?
Pd1 N7 2.278(18) . ?
Pd2 N5 1.96(2) . ?
Pd2 N4 2.022(7) 15_656 ?
Pd2 N6 2.03(3) . ?
Pd2 N2 2.035(7) . ?
Pd2 N6' 2.08(3) . ?
Pd2 N5' 2.19(3) . ?
Cs1 O4 3.233(11) 4_665 ?
Cs1 O4 3.233(11) 10_577 ?
Cs1 O4 3.233(11) 15_656 ?
Cs1 O4 3.233(11) . ?
Cs1 O6 3.239(11) 15_656 ?
Cs1 O6 3.239(11) 10_577 ?
Cs1 O6 3.239(11) 4_665 ?
Cs1 O6 3.239(11) . ?
Cs1 O4' 3.241(11) . ?
Cs1 O4' 3.241(11) 4_665 ?
Cs1 O4' 3.241(11) 10_577 ?
Cs1 O4' 3.241(11) 15_656 ?
N1 C5 1.284(14) . ?
N1 C1 1.356(16) . ?
N2 C27 1.333(11) . ?
N2 C23 1.345(11) . ?
N3 C18 1.317(13) . ?
N3 C22 1.347(14) . ?
N4 C28 1.338(11) . ?
N4 C32 1.351(12) . ?
C1 C2 1.338(14) . ?
C1 H1 0.9500 . ?
C2 C3 1.331(15) . ?
C2 H2 0.9500 . ?
C3 C4 1.358(14) . ?
C3 C6 1.479(11) . ?
C4 C5 1.354(14) . ?
C4 H4 0.9500 . ?
C5 H5 0.9500 . ?
C6 C7 1.400(12) . ?
C6 C11 1.408(12) . ?
C7 C8 1.389(11) . ?
C7 H7 0.9500 . ?
C8 C9 1.415(11) . ?
C8 C12 1.467(12) . ?
C9 C10 1.363(12) . ?
C9 H9 0.9500 . ?
C10 C11 1.379(11) . ?
C10 C25 1.486(11) . ?
C11 H11 0.9500 . ?
C12 C13 1.398(11) . ?
C12 C17 1.425(12) . ?
C13 C14 1.388(12) . ?
C13 H13 0.9500 . ?
C14 C15 1.418(13) . ?
C14 C30 1.479(12) . ?
C15 C16 1.401(12) . ?
C15 H15 0.9500 . ?
C16 C17 1.364(12) . ?
C16 C20 1.468(12) . ?
C17 H17 0.9500 . ?
C18 C19 1.399(15) . ?
C18 H18 0.9500 . ?
C19 C20 1.313(13) . ?
C19 H19 0.9500 . ?
C20 C21 1.385(14) . ?
C21 C22 1.349(15) . ?
C21 H21 0.9500 . ?
C22 H22 0.9500 . ?
C23 C24 1.389(13) . ?
C23 H23 0.9500 . ?
C24 C25 1.391(13) . ?
C24 H24 0.9500 . ?
C25 C26 1.397(11) . ?
C26 C27 1.383(12) . ?
C26 H26 0.9500 . ?
C27 H27 0.9500 . ?
C28 C29 1.425(12) . ?
C28 H28 0.9500 . ?
C29 C30 1.343(12) . ?
C29 H29 0.9500 . ?
C30 C31 1.433(12) . ?
C31 C32 1.366(13) . ?
C31 H31 0.9500 . ?
C32 H32 0.9500 . ?
C35 N7 1.502(10) . ?
C35 C36 1.504(19) . ?
C35 H35A 0.9900 . ?
C35 H35B 0.9900 . ?
C36 N8 1.504(11) . ?
C36 H36A 0.9900 . ?
C36 H36B 0.9900 . ?
C37 N8 1.492(13) . ?
C37 H37A 0.9800 . ?
C37 H37B 0.9800 . ?
C37 H37C 0.9800 . ?
C38 N8 1.480(14) . ?
C38 H38A 0.9800 . ?
C38 H38B 0.9800 . ?
C38 H38C 0.9800 . ?
N7 C33 1.457(16) . ?
N7 C34 1.494(17) . ?
C33 H33A 0.9800 . ?
C33 H33B 0.9800 . ?
C33 H33C 0.9800 . ?
C34 H34A 0.9800 . ?
C34 H34B 0.9800 . ?
C34 H34C 0.9800 . ?
C35' C36' 1.482(19) . ?
C35' N7' 1.502(11) . ?
C35' H35C 0.9900 . ?
C35' H35D 0.9900 . ?
C36' N8' 1.505(10) . ?
C36' H36C 0.9900 . ?
C36' H36D 0.9900 . ?
C37' N8' 1.490(18) . ?
C37' H37D 0.9800 . ?
C37' H37E 0.9800 . ?
C37' H37F 0.9800 . ?
C38' N8' 1.478(18) . ?
C38' H38D 0.9800 . ?
C38' H38E 0.9800 . ?
C38' H38F 0.9800 . ?
N7' C33' 1.493(16) . ?
N7' C34' 1.493(16) . ?
C33' H33D 0.9800 . ?
C33' H33E 0.9800 . ?
C33' H33F 0.9800 . ?
C34' H34D 0.9800 . ?
C34' H34E 0.9800 . ?
C34' H34F 0.9800 . ?
N5' C40' 1.458(18) . ?
N5' C39' 1.485(18) . ?
N5' C41' 1.500(11) . ?
N6' C44' 1.475(18) . ?
N6' C43' 1.496(18) . ?
N6' C42' 1.505(10) . ?
C39' H39D 0.9800 . ?
C39' H39E 0.9800 . ?
C39' H39F 0.9800 . ?
C40' H40D 0.9800 . ?
C40' H40E 0.9800 . ?
C40' H40F 0.9800 . ?
C41' C42' 1.486(18) . ?
C41' H41C 0.9900 . ?
C41' H41D 0.9900 . ?
C42' H42C 0.9900 . ?
C42' H42D 0.9900 . ?
C43' H43D 0.9800 . ?
C43' H43E 0.9800 . ?
C43' H43F 0.9800 . ?
C44' H44D 0.9800 . ?
C44' H44E 0.9800 . ?
C44' H44F 0.9800 . ?
N5 C40 1.480(17) . ?
N5 C39 1.485(16) . ?
N5 C41 1.499(10) . ?
N6 C44 1.477(16) . ?
N6 C43 1.493(17) . ?
N6 C42 1.504(10) . ?
C39 H39A 0.9800 . ?
C39 H39B 0.9800 . ?
C39 H39C 0.9800 . ?
C40 H40A 0.9800 . ?
C40 H40B 0.9800 . ?
C40 H40C 0.9800 . ?
C41 C42 1.496(17) . ?
C41 H41A 0.9900 . ?
C41 H41B 0.9900 . ?
C42 H42A 0.9900 . ?
C42 H42B 0.9900 . ?
C43 H43A 0.9800 . ?
C43 H43B 0.9800 . ?
C43 H43C 0.9800 . ?
C44 H44A 0.9800 . ?
C44 H44B 0.9800 . ?
C44 H44C 0.9800 . ?
C45 C46 1.3900 . ?
C45 C50 1.3900 . ?
C45 O4 1.472(11) . ?
C45 O4' 1.536(11) . ?
C46 C47 1.3900 . ?
C46 H46 0.9500 . ?
C47 C48 1.3900 . ?
C47 H47 0.9500 . ?
C48 C49 1.3900 . ?
C48 H48 0.9500 . ?
C49 C50 1.3900 . ?
C49 H49 0.9500 . ?
C50 O5 1.377(7) . ?
C51 O5 1.355(11) 15_656 ?
C51 C52 1.593(18) . ?
C51 C53 1.623(17) . ?
C51 H51A 0.9900 . ?
C51 H51B 0.9900 . ?
O4' C54 1.47(2) . ?
O6' C52 1.47(2) 4_665 ?
O6' C56 1.563(14) . ?
C54 C56 1.193(19) . ?
C54 H54A 0.9900 . ?
C54 H54B 0.9900 . ?
C52 H52A 0.9900 . ?
C52 H52B 0.9900 . ?
O4 C55 1.41(2) . ?
O6 C53 1.411(17) . ?
O6 C56 1.544(14) . ?
C55 C56 1.304(19) . ?
C55 H55A 0.9900 . ?
C55 H55B 0.9900 . ?
C53 H53A 0.9900 . ?
C53 H53B 0.9900 . ?
C56 H56A 0.9900 . ?
C56 H56B 0.9900 . ?
N9 O3 1.205(15) . ?
N9 O1 1.240(14) . ?
N9 O2 1.251(16) . ?
N10A O8A 1.243(19) . ?
N10A O7A 1.250(19) . ?
N10A O9A 1.257(19) . ?
N10B O7B 1.222(15) . ?
N10B O8B 1.241(15) . ?
N10B O9B 1.245(15) . ?
N10C O8C 1.238(19) . ?
N10C O9C 1.249(19) . ?
N10C O7C 1.250(19) . ?

loop_
_geom_hbond_atom_site_label_D
_geom_hbond_atom_site_label_H
_geom_hbond_atom_site_label_A
_geom_hbond_distance_DH
_geom_hbond_distance_HA
_geom_hbond_distance_DA
_geom_hbond_angle_DHA
_geom_hbond_site_symmetry_A
_geom_hbond_publ_flag
C27 H27 O3 0.95 2.59 3.444(11) 149.8 . yes
C38^a H38C^a N3 0.98 2.61 3.13(2) 113.7 10_577 yes
C33^a H33B^a O2 0.98 2.63 3.26(2) 122.4 13_566 yes
C34^a H34B^a O1 0.98 2.43 3.33(3) 152.4 11_667 yes
C34'^b H34F^b N1 0.98 2.58 3.09(3) 112.8 . yes
C40'^a H40D^a O1 0.98 2.58 3.34(3) 134.5 . yes
C43'^a H43F^a O7A^a 0.98 2.37 3.34(5) 172.4 6_544 yes
C43'^a H43F^a O8A^a 0.98 2.57 3.31(7) 131.6 6_544 yes
C44'^a H44F^a N2 0.98 2.61 3.17(3) 116.6 . yes
C40^b H40A^b N9 0.98 2.68 3.62(3) 160.7 . yes
C40^b H40A^b O1 0.98 2.58 3.55(3) 170.7 . yes
C40^b H40B^b N4 0.98 2.59 3.07(3) 110.5 15_656 yes
C40^b H40B^b O7B^b 0.98 2.47 3.33(3) 146.4 . yes
C42^b H42B^b O8B^b 0.99 2.60 3.41(3) 139.4 6_544 yes
C44^b H44A^b O3 0.98 2.39 3.14(2) 133.0 . yes
C51 H51A^a O6'^a 0.99 2.62 3.536(13) 153.1 . yes

loop_
_geom_torsion_atom_site_label_1
_geom_torsion_atom_site_label_2
_geom_torsion_atom_site_label_3
_geom_torsion_atom_site_label_4
_geom_torsion
_geom_torsion_site_symmetry_1
_geom_torsion_site_symmetry_2
_geom_torsion_site_symmetry_3
_geom_torsion_site_symmetry_4
_geom_torsion_publ_flag
C5 N1 C1 C2 -3.6(19) . . . . ?
Pd1 N1 C1 C2 167.9(10) . . . . ?
N1 C1 C2 C3 0(2) . . . . ?
C1 C2 C3 C4 2.0(19) . . . . ?
C1 C2 C3 C6 -178.1(12) . . . . ?
C2 C3 C4 C5 -1.1(18) . . . . ?
C6 C3 C4 C5 179.0(11) . . . . ?
C1 N1 C5 C4 4.7(19) . . . . ?
Pd1 N1 C5 C4 -166.9(11) . . . . ?
C3 C4 C5 N1 -2(2) . . . . ?
C2 C3 C6 C7 1.4(14) . . . . ?
C4 C3 C6 C7 -178.7(10) . . . . ?
C2 C3 C6 C11 -177.7(10) . . . . ?
C4 C3 C6 C11 2.1(14) . . . . ?
C11 C6 C7 C8 -0.5(12) . . . . ?
C3 C6 C7 C8 -179.6(8) . . . . ?
C6 C7 C8 C9 2.3(12) . . . . ?
C6 C7 C8 C12 -179.6(8) . . . . ?
C7 C8 C9 C10 -1.0(12) . . . . ?
C12 C8 C9 C10 -179.1(8) . . . . ?
C8 C9 C10 C11 -2.1(13) . . . . ?
C8 C9 C10 C25 -179.6(8) . . . . ?
C9 C10 C11 C6 4.0(12) . . . . ?
C25 C10 C11 C6 -178.5(7) . . . . ?
C7 C6 C11 C10 -2.7(12) . . . . ?
C3 C6 C11 C10 176.5(8) . . . . ?
C7 C8 C12 C13 26.4(12) . . . . ?
C9 C8 C12 C13 -155.6(8) . . . . ?
C7 C8 C12 C17 -151.1(8) . . . . ?
C9 C8 C12 C17 26.9(12) . . . . ?
C17 C12 C13 C14 -1.7(12) . . . . ?
C8 C12 C13 C14 -179.3(7) . . . . ?
C12 C13 C14 C15 0.9(12) . . . . ?
C12 C13 C14 C30 178.5(8) . . . . ?
C13 C14 C15 C16 0.5(12) . . . . ?
C30 C14 C15 C16 -177.2(7) . . . . ?
C14 C15 C16 C17 -1.0(12) . . . . ?
C14 C15 C16 C20 178.6(7) . . . . ?
C15 C16 C17 C12 0.1(12) . . . . ?
C20 C16 C17 C12 -179.5(7) . . . . ?
C13 C12 C17 C16 1.2(11) . . . . ?
C8 C12 C17 C16 178.8(8) . . . . ?
C22 N3 C18 C19 3(2) . . . . ?
Pd1 N3 C18 C19 166.3(11) 15_656 . . . ?
N3 C18 C19 C20 0(2) . . . . ?
C18 C19 C20 C21 -1.4(19) . . . . ?
C18 C19 C20 C16 -179.5(11) . . . . ?
C17 C16 C20 C19 14.5(14) . . . . ?
C15 C16 C20 C19 -165.1(10) . . . . ?
C17 C16 C20 C21 -163.5(10) . . . . ?
C15 C16 C20 C21 16.9(14) . . . . ?
C19 C20 C21 C22 0(2) . . . . ?
C16 C20 C21 C22 177.6(12) . . . . ?
C18 N3 C22 C21 -5(2) . . . . ?
Pd1 N3 C22 C21 -168.8(12) 15_656 . . . ?
C20 C21 C22 N3 4(2) . . . . ?
C27 N2 C23 C24 -0.2(13) . . . . ?
Pd2 N2 C23 C24 174.2(7) . . . . ?
N2 C23 C24 C25 -1.9(14) . . . . ?
C23 C24 C25 C26 3.5(13) . . . . ?
C23 C24 C25 C10 -177.2(8) . . . . ?
C9 C10 C25 C24 134.3(9) . . . . ?
C11 C10 C25 C24 -43.2(12) . . . . ?
C9 C10 C25 C26 -46.4(12) . . . . ?
C11 C10 C25 C26 136.0(9) . . . . ?
C24 C25 C26 C27 -3.1(12) . . . . ?
C10 C25 C26 C27 177.6(8) . . . . ?
C23 N2 C27 C26 0.6(13) . . . . ?
Pd2 N2 C27 C26 -173.5(6) . . . . ?
C25 C26 C27 N2 1.1(13) . . . . ?
C32 N4 C28 C29 0.7(15) . . . . ?
Pd2 N4 C28 C29 176.5(7) 10_577 . . . ?
N4 C28 C29 C30 -0.5(16) . . . . ?
C28 C29 C30 C31 -0.2(15) . . . . ?
C28 C29 C30 C14 -179.6(9) . . . . ?
C13 C14 C30 C29 137.5(10) . . . . ?
C15 C14 C30 C29 -44.9(13) . . . . ?
C13 C14 C30 C31 -41.9(13) . . . . ?
C15 C14 C30 C31 135.7(10) . . . . ?
C29 C30 C31 C32 0.6(16) . . . . ?
C14 C30 C31 C32 -180.0(10) . . . . ?
C28 N4 C32 C31 -0.3(16) . . . . ?
Pd2 N4 C32 C31 -176.0(8) 10_577 . . . ?
C30 C31 C32 N4 -0.4(17) . . . . ?
N7 C35 C36 N8 -34(5) . . . . ?
C36 C35 N7 C33 -114(4) . . . . ?
C36 C35 N7 C34 117(4) . . . . ?
C36 C35 N7 Pd1 4(4) . . . . ?
C35 C36 N8 C38 168(2) . . . . ?
C35 C36 N8 C37 -69(4) . . . . ?
C35 C36 N8 Pd1 42(3) . . . . ?
N7' C35' C36' N8' 34(4) . . . . ?
C36' C35' N7' C33' -135(3) . . . . ?
C36' C35' N7' C34' 112(3) . . . . ?
C36' C35' N7' Pd1 -9(4) . . . . ?
C35' C36' N8' C38' 72(3) . . . . ?
C35' C36' N8' C37' -172(2) . . . . ?
C35' C36' N8' Pd1 -45(3) . . . . ?
C40' N5' C41' C42' -79(3) . . . . ?
C39' N5' C41' C42' 164(2) . . . . ?
Pd2 N5' C41' C42' 40(3) . . . . ?
N5' C41' C42' N6' -57(3) . . . . ?
C44' N6' C42' C41' 168(2) . . . . ?
C43' N6' C42' C41' -72(3) . . . . ?
Pd2 N6' C42' C41' 43(3) . . . . ?
C40 N5 C41 C42 -166.3(19) . . . . ?
C39 N5 C41 C42 77(2) . . . . ?
Pd2 N5 C41 C42 -39(2) . . . . ?
N5 C41 C42 N6 53(3) . . . . ?
C44 N6 C42 C41 83(2) . . . . ?
C43 N6 C42 C41 -160.0(19) . . . . ?
Pd2 N6 C42 C41 -38(2) . . . . ?
C50 C45 C46 C47 0.0 . . . . ?
O4 C45 C46 C47 -141.9(8) . . . . ?
O4' C45 C46 C47 142.7(8) . . . . ?
C45 C46 C47 C48 0.0 . . . . ?
C46 C47 C48 C49 0.0 . . . . ?
C47 C48 C49 C50 0.0 . . . . ?
C48 C49 C50 O5 179.9(8) . . . . ?
C48 C49 C50 C45 0.0 . . . . ?
C46 C45 C50 O5 -179.9(7) . . . . ?
O4 C45 C50 O5 -33.8(8) . . . . ?
O4' C45 C50 O5 34.3(8) . . . . ?
C46 C45 C50 C49 0.0 . . . . ?
O4 C45 C50 C49 146.1(7) . . . . ?
O4' C45 C50 C49 -145.8(7) . . . . ?
C46 C45 O4' C54 28.6(12) . . . . ?
C50 C45 O4' C54 174.5(9) . . . . ?
C46 C45 O4' Cs1 159.3(3) . . . . ?
C50 C45 O4' Cs1 -54.8(7) . . . . ?
C45 O4' C54 C56 68.0(16) . . . . ?
Cs1 O4' C54 C56 -66.9(14) . . . . ?
O5 C51 C52 O6' -71.3(11) 15_656 . . 4_665 ?
C46 C45 O4 C55 -28.9(12) . . . . ?
C50 C45 O4 C55 -174.5(9) . . . . ?
C46 C45 O4 Cs1 -159.1(4) . . . . ?
C50 C45 O4 Cs1 55.3(7) . . . . ?
C45 O4 C55 C56 -70.9(17) . . . . ?
Cs1 O4 C55 C56 65.5(15) . . . . ?
C45 O4 C55 Cs1 -136.4(11) . . . . ?
C56 O6 C53 C51 163.2(9) . . . . ?
Cs1 O6 C53 C51 -36.2(14) . . . . ?
O5 C51 C53 O6 74.7(11) 15_656 . . . ?
C49 C50 O5 C51 0.0(13) . . . 10_577 ?
C45 C50 O5 C51 179.9(8) . . . 10_577 ?
C49 C50 O5 Cs1 -179.5(4) . . . . ?
C45 C50 O5 Cs1 0.4(9) . . . . ?
O4' C54 C56 O6' 58.3(16) . . . . ?
O4 C55 C56 O6 -53.3(19) . . . . ?
Cs1 C55 C56 O6 -7.1(11) . . . . ?
C53 O6 C56 C55 171.4(14) . . . . ?
Cs1 O6 C56 C55 9.4(14) . . . . ?
C52 O6' C56 C54 -176.6(13) 4_665 . . . ?
Cs1 O6' C56 C54 -16.5(14) . . . . ?
